data_7120926
loop_
_publ_author_name
'Zhu, Sha'
'Shoshani, Manar M.'
'Johnson, Samuel A.'

_publ_section_title
;
 Versatile (\h6-arene)Ni(PCy3) nickel monophosphine precursors
;
_journal_name_full 'Chemical Communications'
_journal_paper_doi 10.1039/C7CC08416A
_journal_year 2017
_chemical_compound_source synthesized
_chemical_formula_moiety 'C24  H39 Ni P'
_chemical_formula_sum 'C24 H39 Ni P'
_chemical_formula_weight 417.23
_space_group_IT_number 14
_symmetry_cell_setting monoclinic
_symmetry_Int_Tables_number 14
_symmetry_space_group_name_Hall '-P 2yn'
_symmetry_space_group_name_H-M 'P 1 21/n 1'
_atom_sites_solution_hydrogens geom
_atom_sites_solution_primary direct
_atom_sites_solution_secondary direct
_audit_creation_date 2017-10-11T11:10:05-00:00
_audit_creation_method 'WinGX routine CIF_UPDATE'
_audit_update_record
;
2017-10-16 deposited with the CCDC.
2017-11-21 downloaded from the CCDC.
;
_cell_angle_alpha 90
_cell_angle_beta 92.166(2)
_cell_angle_gamma 90
_cell_formula_units_Z 4
_cell_length_a 9.8511(11)
_cell_length_b 22.745(2)
_cell_length_c 9.8693(10)
_cell_measurement_reflns_used 9470
_cell_measurement_temperature 170(2)
_cell_measurement_theta_max 34.66
_cell_measurement_theta_min 3.11
_cell_measurement_wavelength 0.71073
_cell_volume 2209.8(4)
_computing_cell_refinement 'Bruker SAINT'
_computing_data_collection 'Bruker APEX2'
_computing_data_reduction 'Bruker SAINT'
_computing_molecular_graphics 'Bruker SHELXTL'
_computing_publication_material 'Bruker SHELXTL'
_computing_structure_refinement 'SHELXL-2016/4 (Sheldrick, 2016)'
_computing_structure_solution 'SHELXS-97 (Sheldrick 2008)'
_diffrn_ambient_temperature 170(2)
_diffrn_measured_fraction_theta_full 0.999
_diffrn_measured_fraction_theta_max 0.995
_diffrn_measurement_device_type 'Bruker APEX-II CCD'
_diffrn_measurement_method '\f and \w scans'
_diffrn_radiation_probe x-ray
_diffrn_radiation_type MoK\a
_diffrn_radiation_wavelength 0.71073
_diffrn_reflns_av_R_equivalents 0.0435
_diffrn_reflns_av_unetI/netI 0.0313
_diffrn_reflns_Laue_measured_fraction_full 0.999
_diffrn_reflns_Laue_measured_fraction_max 0.995
_diffrn_reflns_limit_h_max 15
_diffrn_reflns_limit_h_min -15
_diffrn_reflns_limit_k_max 36
_diffrn_reflns_limit_k_min -36
_diffrn_reflns_limit_l_max 15
_diffrn_reflns_limit_l_min -15
_diffrn_reflns_number 72724
_diffrn_reflns_point_group_measured_fraction_full 0.999
_diffrn_reflns_point_group_measured_fraction_max 0.995
_diffrn_reflns_theta_full 34.999
_diffrn_reflns_theta_max 34.999
_diffrn_reflns_theta_min 3.005
_diffrn_standards_number 0
_exptl_absorpt_coefficient_mu 0.956
_exptl_absorpt_correction_T_max 0.8625
_exptl_absorpt_correction_T_min 0.7834
_exptl_absorpt_correction_type multi-scan
_exptl_absorpt_process_details 'SADABS-2016/2 - Bruker AXS area detector scaling and absorption correction'
_exptl_crystal_colour yellow
_exptl_crystal_density_diffrn 1.254
_exptl_crystal_density_method 'not measured'
_exptl_crystal_description block
_exptl_crystal_F_000 904
_exptl_crystal_size_max 0.32
_exptl_crystal_size_mid 0.23
_exptl_crystal_size_min 0.21
_refine_diff_density_max 0.311
_refine_diff_density_min -0.313
_refine_diff_density_rms 0.052
_refine_ls_extinction_method none
_refine_ls_goodness_of_fit_ref 1.056
_refine_ls_hydrogen_treatment constr
_refine_ls_matrix_type full
_refine_ls_number_constraints 0
_refine_ls_number_parameters 291
_refine_ls_number_reflns 9693
_refine_ls_number_restraints 12
_refine_ls_restrained_S_all 1.056
_refine_ls_R_factor_all 0.0457
_refine_ls_R_factor_gt 0.0307
_refine_ls_shift/su_max 0.001
_refine_ls_shift/su_mean 0
_refine_ls_structure_factor_coef Fsqd
_refine_ls_weighting_details 'w=1/[\s^2^(Fo^2^)+(0.0276P)^2^+0.3753P] where P=(Fo^2^+2Fc^2^)/3'
_refine_ls_weighting_scheme calc
_refine_ls_wR_factor_gt 0.0624
_refine_ls_wR_factor_ref 0.0666
_reflns_Friedel_coverage 0
_reflns_number_gt 8107
_reflns_number_total 9693
_reflns_threshold_expression 'I > 2\s(I)'
_cod_data_source_file c7cc08416a2.cif
_cod_data_source_block sz318benzene
_cod_original_cell_volume 2209.7(4)
_cod_original_sg_symbol_H-M 'P 21/n'
_cod_database_code 7120926
_shelx_estimated_absorpt_t_min 0.75
_shelx_estimated_absorpt_t_max 0.825

loop_
_symmetry_equiv_pos_as_xyz
'x, y, z'
'-x+1/2, y+1/2, -z+1/2'
'-x, -y, -z'
'x-1/2, -y-1/2, z-1/2'

loop_
_atom_site_label
_atom_site_type_symbol
_atom_site_fract_x
_atom_site_fract_y
_atom_site_fract_z
_atom_site_U_iso_or_equiv
_atom_site_adp_type
_atom_site_occupancy
_atom_site_site_symmetry_order
_atom_site_calc_flag
_atom_site_refinement_flags_posn
_atom_site_refinement_flags_adp
_atom_site_refinement_flags_occupancy
_atom_site_disorder_assembly
_atom_site_disorder_group
NI1 Ni 0.74325(2) 0.20377(2) 0.70595(2) 0.01834(4) Uani 0.9498(8) 1 d . . P A 1
P1 P 0.81298(5) 0.12496(2) 0.61847(8) 0.01486(8) Uani 0.9498(8) 1 d . . P A 1
C1 C 0.82481(15) 0.28047(6) 0.80009(16) 0.0319(3) Uani 0.9498(8) 1 d . . P A 1
H1 H 0.915812 0.292018 0.82137 0.038 Uiso 0.9498(8) 1 calc R U P A 1
C2 C 0.75202(16) 0.24844(6) 0.89449(14) 0.0330(3) Uani 0.9498(8) 1 d . . P A 1
H2 H 0.793862 0.238245 0.979567 0.04 Uiso 0.9498(8) 1 calc R U P A 1
C3 C 0.61719(16) 0.23133(6) 0.86362(18) 0.0363(3) Uani 0.9498(8) 1 d . . P A 1
H3 H 0.567926 0.209822 0.928039 0.044 Uiso 0.9498(8) 1 calc R U P A 1
C4 C 0.55565(15) 0.24595(7) 0.7383(2) 0.0377(3) Uani 0.9498(8) 1 d . . P A 1
H4 H 0.464747 0.234181 0.717299 0.045 Uiso 0.9498(8) 1 calc R U P A 1
C5 C 0.62821(16) 0.27810(6) 0.64308(17) 0.0367(3) Uani 0.9498(8) 1 d . . P A 1
H5 H 0.586171 0.288066 0.55795 0.044 Uiso 0.9498(8) 1 calc R U P A 1
C6 C 0.76334(17) 0.29555(5) 0.67381(18) 0.0327(3) Uani 0.9498(8) 1 d . . P A 1
H6 H 0.812457 0.317332 0.609735 0.039 Uiso 0.9498(8) 1 calc R U P A 1
C7 C 0.82281(10) 0.12952(4) 0.43138(10) 0.01773(17) Uani 1 1 d D . . A 1
H7 H 0.889501 0.161539 0.413986 0.021 Uiso 1 1 calc R U . A 1
C8 C 0.87360(12) 0.07543(5) 0.35504(12) 0.0242(2) Uani 1 1 d D . . A 1
H8A H 0.96145 0.062278 0.396636 0.029 Uiso 1 1 calc R U . A 1
H8B H 0.807496 0.04291 0.36253 0.029 Uiso 1 1 calc R U . A 1
C9 C 0.89158(12) 0.09000(6) 0.20542(12) 0.0282(2) Uani 1 1 d D . . A 1
H9A H 0.963009 0.12032 0.197893 0.034 Uiso 1 1 calc R U . A 1
H9B H 0.921548 0.054344 0.157408 0.034 Uiso 1 1 calc R U . A 1
C10 C 0.75958(13) 0.11242(6) 0.13853(12) 0.0304(2) Uani 1 1 d D . . A 1
H10A H 0.692142 0.080137 0.134425 0.036 Uiso 1 1 calc R U . A 1
H10B H 0.776495 0.124735 0.044443 0.036 Uiso 1 1 calc R U . A 1
C11 C 0.70147(12) 0.16439(6) 0.21611(12) 0.0295(2) Uani 1 1 d D . . A 1
H11A H 0.761929 0.198828 0.207227 0.035 Uiso 1 1 calc R U . A 1
H11B H 0.61131 0.174843 0.175362 0.035 Uiso 1 1 calc R U . A 1
C12 C 0.68699(11) 0.15039(5) 0.36650(11) 0.0245(2) Uani 1 1 d D . . A 1
H12A H 0.617562 0.119363 0.376295 0.029 Uiso 1 1 calc R U . A 1
H12B H 0.656057 0.185957 0.414223 0.029 Uiso 1 1 calc R U . A 1
C13 C 0.98988(9) 0.10279(5) 0.67373(11) 0.01881(18) Uani 1 1 d . . . A 1
H13 H 1.007602 0.062209 0.639628 0.023 Uiso 1 1 calc R U . A 1
C14 C 1.09542(10) 0.14498(5) 0.61624(12) 0.0251(2) Uani 1 1 d . . . A 1
H14A H 1.091946 0.142277 0.516051 0.03 Uiso 1 1 calc R U . A 1
H14B H 1.072731 0.185855 0.641357 0.03 Uiso 1 1 calc R U . A 1
C15 C 1.23962(11) 0.13032(6) 0.67047(13) 0.0307(3) Uani 1 1 d . . . A 1
H15A H 1.265166 0.090631 0.639081 0.037 Uiso 1 1 calc R U . A 1
H15B H 1.30452 0.158902 0.633759 0.037 Uiso 1 1 calc R U . A 1
C16 C 1.24904(12) 0.13218(6) 0.82410(14) 0.0331(3) Uani 1 1 d . . . A 1
H16A H 1.230151 0.17258 0.855616 0.04 Uiso 1 1 calc R U . A 1
H16B H 1.342166 0.121449 0.856288 0.04 Uiso 1 1 calc R U . A 1
C17 C 1.14714(12) 0.08954(6) 0.88332(13) 0.0302(2) Uani 1 1 d . . . A 1
H17A H 1.150771 0.092978 0.983384 0.036 Uiso 1 1 calc R U . A 1
H17B H 1.172135 0.048748 0.859687 0.036 Uiso 1 1 calc R U . A 1
C18 C 1.00202(11) 0.10235(5) 0.82890(11) 0.0246(2) Uani 1 1 d . . . A 1
H18A H 0.939925 0.072156 0.863758 0.03 Uiso 1 1 calc R U . A 1
H18B H 0.972903 0.141028 0.863465 0.03 Uiso 1 1 calc R U . A 1
C19 C 0.70692(12) 0.05746(6) 0.64245(15) 0.0173(2) Uani 0.9498(8) 1 d . . P A 1
H19 H 0.641477 0.055596 0.562598 0.021 Uiso 0.9498(8) 1 calc R U P A 1
C20 C 0.78222(11) -0.00192(5) 0.64688(13) 0.0226(2) Uani 0.9498(8) 1 d . . P A 1
H20A H 0.831045 -0.007057 0.561826 0.027 Uiso 0.9498(8) 1 calc R U P A 1
H20B H 0.850511 -0.001623 0.72309 0.027 Uiso 0.9498(8) 1 calc R U P A 1
C21 C 0.6853(2) -0.05386(6) 0.66425(18) 0.0291(4) Uani 0.9498(8) 1 d . . P A 1
H21A H 0.622538 -0.05665 0.583798 0.035 Uiso 0.9498(8) 1 calc R U P A 1
H21B H 0.738331 -0.090808 0.670723 0.035 Uiso 0.9498(8) 1 calc R U P A 1
C22 C 0.60370(12) -0.04664(5) 0.79098(13) 0.0271(2) Uani 0.9498(8) 1 d . . P A 1
H22A H 0.66585 -0.046964 0.872184 0.033 Uiso 0.9498(8) 1 calc R U P A 1
H22B H 0.53977 -0.079968 0.798299 0.033 Uiso 0.9498(8) 1 calc R U P A 1
C23 C 0.52467(19) 0.01089(7) 0.7855(2) 0.0278(3) Uani 0.9498(8) 1 d . . P A 1
H23A H 0.47468 0.015565 0.870025 0.033 Uiso 0.9498(8) 1 calc R U P A 1
H23B H 0.45736 0.009813 0.708504 0.033 Uiso 0.9498(8) 1 calc R U P A 1
C24 C 0.62018(12) 0.06355(5) 0.76891(13) 0.0252(2) Uani 0.9498(8) 1 d . . P A 1
H24A H 0.681073 0.066946 0.850653 0.03 Uiso 0.9498(8) 1 calc R U P A 1
H24B H 0.565613 0.100027 0.761253 0.03 Uiso 0.9498(8) 1 calc R U P A 1
NI1B Ni 0.7107(4) 0.0373(2) 0.6807(5) 0.0322(11) Uani 0.0502(8) 1 d . . P A 2
C1B C 0.7482(19) -0.0423(11) 0.787(2) 0.058(8) Uiso 0.0502(8) 1 d G . P A 2
H1B H 0.830084 -0.058112 0.826118 0.069 Uiso 0.0502(8) 1 calc R U P A 2
C2B C 0.666(2) -0.0070(10) 0.8648(17) 0.037(6) Uiso 0.0502(8) 1 d G . P A 2
H2B H 0.691714 0.001316 0.956581 0.045 Uiso 0.0502(8) 1 calc R U P A 2
C3B C 0.546(2) 0.0161(10) 0.808(2) 0.027(10) Uiso 0.0502(8) 1 d G . P A 2
H3B H 0.49006 0.040204 0.861071 0.032 Uiso 0.0502(8) 1 calc R U P A 2
C4B C 0.5086(18) 0.0039(10) 0.674(2) 0.043(7) Uiso 0.0502(8) 1 d G . P A 2
H4B H 0.426775 0.019665 0.635098 0.052 Uiso 0.0502(8) 1 calc R U P A 2
C5B C 0.591(2) -0.0314(10) 0.5964(17) 0.040(6) Uiso 0.0502(8) 1 d G . P A 2
H5B H 0.565143 -0.039763 0.504634 0.048 Uiso 0.0502(8) 1 calc R U P A 2
C6B C 0.711(2) -0.0545(11) 0.653(2) 0.033(12) Uiso 0.0502(8) 1 d G . P A 2
H6B H 0.766798 -0.078652 0.600141 0.04 Uiso 0.0502(8) 1 calc R U P A 2
P1B P 0.8211(19) 0.1101(7) 0.6262(18) 0.043(4) Uani 0.0502(8) 1 d . . P A 2
C19B C 0.778(3) 0.1741(10) 0.686(3) 0.043(6) Uiso 0.0502(8) 1 d D . P A 2
H19B H 0.828955 0.174041 0.776112 0.051 Uiso 0.0502(8) 1 calc R U P A 2
C20B C 0.819(3) 0.2347(10) 0.630(3) 0.049(7) Uiso 0.0502(8) 1 d D . P A 2
H20C H 0.768839 0.241214 0.542378 0.059 Uiso 0.0502(8) 1 calc R U P A 2
H20D H 0.917315 0.233727 0.611013 0.059 Uiso 0.0502(8) 1 calc R U P A 2
C21B C 0.792(2) 0.2874(10) 0.725(3) 0.028(5) Uiso 0.0502(8) 1 d D . P A 2
H21C H 0.831199 0.279657 0.817351 0.033 Uiso 0.0502(8) 1 calc R U P A 2
H21D H 0.833816 0.323747 0.690007 0.033 Uiso 0.0502(8) 1 calc R U P A 2
C22B C 0.636(2) 0.2939(11) 0.728(4) 0.049(8) Uiso 0.0502(8) 1 d D . P A 2
H22C H 0.611145 0.329128 0.780123 0.059 Uiso 0.0502(8) 1 calc R U P A 2
H22D H 0.596057 0.297243 0.63469 0.059 Uiso 0.0502(8) 1 calc R U P A 2
C23B C 0.587(3) 0.2384(9) 0.796(3) 0.025(5) Uiso 0.0502(8) 1 d D . P A 2
H23C H 0.621132 0.238567 0.891674 0.03 Uiso 0.0502(8) 1 calc R U P A 2
H23D H 0.486734 0.239289 0.79603 0.03 Uiso 0.0502(8) 1 calc R U P A 2
C24B C 0.631(3) 0.1815(11) 0.731(4) 0.060(9) Uiso 0.0502(8) 1 d D . P A 2
H24C H 0.569969 0.174931 0.650279 0.072 Uiso 0.0502(8) 1 calc R U P A 2
H24D H 0.612472 0.149366 0.795804 0.072 Uiso 0.0502(8) 1 calc R U P A 2

loop_
_atom_site_aniso_label
_atom_site_aniso_U_11
_atom_site_aniso_U_22
_atom_site_aniso_U_33
_atom_site_aniso_U_23
_atom_site_aniso_U_13
_atom_site_aniso_U_12
NI1 0.02052(6) 0.01463(6) 0.01988(7) -0.00242(5) 0.00103(4) 0.00260(5)
P1 0.01342(12) 0.01478(18) 0.0164(2) -0.00106(15) 0.00081(10) 0.00071(11)
C1 0.0378(7) 0.0228(5) 0.0348(8) -0.0087(5) -0.0037(5) -0.0047(5)
C2 0.0495(8) 0.0263(6) 0.0229(6) -0.0074(5) 0.0001(5) 0.0023(5)
C3 0.0437(7) 0.0290(6) 0.0376(9) -0.0078(6) 0.0206(6) 0.0030(5)
C4 0.0250(6) 0.0309(7) 0.0574(10) -0.0096(7) 0.0020(6) 0.0101(5)
C5 0.0455(8) 0.0237(5) 0.0400(8) -0.0025(5) -0.0111(6) 0.0143(5)
C6 0.0498(8) 0.0160(5) 0.0324(7) 0.0026(5) 0.0025(6) -0.0010(5)
C7 0.0180(4) 0.0180(4) 0.0172(4) -0.0017(3) 0.0017(3) -0.0005(3)
C8 0.0274(5) 0.0228(5) 0.0228(5) -0.0033(4) 0.0063(4) 0.0019(4)
C9 0.0324(5) 0.0299(5) 0.0231(5) -0.0054(4) 0.0103(4) -0.0029(4)
C10 0.0343(6) 0.0393(6) 0.0178(5) -0.0039(5) 0.0031(4) -0.0081(5)
C11 0.0295(5) 0.0387(7) 0.0201(5) 0.0026(5) -0.0019(4) 0.0012(5)
C12 0.0219(4) 0.0334(6) 0.0182(5) -0.0009(4) -0.0007(4) 0.0043(4)
C13 0.0159(4) 0.0202(4) 0.0203(5) -0.0004(4) 0.0010(3) 0.0009(3)
C14 0.0190(4) 0.0291(5) 0.0274(6) 0.0018(4) 0.0018(4) -0.0035(4)
C15 0.0177(4) 0.0411(7) 0.0333(6) -0.0027(5) 0.0009(4) -0.0035(4)
C16 0.0212(5) 0.0434(7) 0.0342(7) -0.0082(5) -0.0057(4) -0.0007(5)
C17 0.0244(5) 0.0389(6) 0.0268(6) 0.0006(5) -0.0053(4) 0.0044(4)
C18 0.0209(4) 0.0326(6) 0.0203(5) 0.0013(4) 0.0006(4) 0.0020(4)
C19 0.0166(4) 0.0153(5) 0.0201(6) 0.0007(4) 0.0019(4) 0.0009(4)
C20 0.0208(4) 0.0163(4) 0.0311(6) 0.0014(4) 0.0068(4) 0.0026(4)
C21 0.0304(7) 0.0172(6) 0.0402(9) 0.0004(5) 0.0086(6) -0.0017(5)
C22 0.0245(5) 0.0246(5) 0.0324(6) 0.0085(5) 0.0029(4) -0.0027(4)
C23 0.0218(5) 0.0258(7) 0.0364(8) 0.0032(6) 0.0096(6) -0.0027(5)
C24 0.0238(5) 0.0219(5) 0.0308(6) -0.0037(4) 0.0118(4) -0.0015(4)
NI1B 0.0267(16) 0.035(2) 0.035(2) 0.0030(16) -0.0043(14) -0.0122(15)
P1B 0.070(8) 0.048(9) 0.013(4) 0.001(6) 0.006(4) -0.010(6)

loop_
_atom_type_symbol
_atom_type_description
_atom_type_scat_dispersion_real
_atom_type_scat_dispersion_imag
_atom_type_scat_source
C C 0.0033 0.0016 'International Tables Vol C Tables 4.2.6.8 and 6.1.1.4'
H H 0 0 'International Tables Vol C Tables 4.2.6.8 and 6.1.1.4'
P P 0.1023 0.0942 'International Tables Vol C Tables 4.2.6.8 and 6.1.1.4'
Ni Ni 0.3393 1.1124 'International Tables Vol C Tables 4.2.6.8 and 6.1.1.4'

loop_
_geom_angle_atom_site_label_1
_geom_angle_atom_site_label_2
_geom_angle_atom_site_label_3
_geom_angle
C5 NI1 P1 137.41(5)
C5 NI1 C4 38.82(7)
P1 NI1 C4 138.10(5)
C5 NI1 C2 82.99(6)
P1 NI1 C2 139.60(4)
C4 NI1 C2 69.95(7)
C5 NI1 C1 70.18(6)
P1 NI1 C1 138.81(4)
C4 NI1 C1 83.08(6)
C2 NI1 C1 38.60(6)
C5 NI1 C3 69.94(7)
P1 NI1 C3 139.26(4)
C4 NI1 C3 38.49(7)
C2 NI1 C3 38.73(6)
C1 NI1 C3 70.01(6)
C5 NI1 C6 38.90(6)
P1 NI1 C6 137.65(5)
C4 NI1 C6 70.33(6)
C2 NI1 C6 70.04(6)
C1 NI1 C6 38.75(6)
C3 NI1 C6 83.07(6)
C7 P1 C13 102.80(5)
C7 P1 C19 102.79(6)
C13 P1 C19 105.01(6)
C7 P1 NI1 112.87(4)
C13 P1 NI1 114.94(5)
C19 P1 NI1 116.79(5)
C2 C1 C6 120.11(13)
C2 C1 NI1 70.65(7)
C6 C1 NI1 70.69(7)
C2 C1 H1 119.9
C6 C1 H1 119.9
NI1 C1 H1 131.5
C1 C2 C3 120.18(14)
C1 C2 NI1 70.75(8)
C3 C2 NI1 70.75(8)
C1 C2 H2 119.9
C3 C2 H2 119.9
NI1 C2 H2 131.4
C4 C3 C2 120.04(13)
C4 C3 NI1 70.57(8)
C2 C3 NI1 70.52(7)
C4 C3 H3 120
C2 C3 H3 120
NI1 C3 H3 131.8
C3 C4 C5 120.04(14)
C3 C4 NI1 70.94(8)
C5 C4 NI1 70.52(8)
C3 C4 H4 120
C5 C4 H4 120
NI1 C4 H4 131.3
C4 C5 C6 120.12(14)
C4 C5 NI1 70.66(8)
C6 C5 NI1 70.81(8)
C4 C5 H5 119.9
C6 C5 H5 119.9
NI1 C5 H5 131.4
C1 C6 C5 119.51(13)
C1 C6 NI1 70.56(8)
C5 C6 NI1 70.29(7)
C1 C6 H6 120.2
C5 C6 H6 120.2
NI1 C6 H6 131.7
C8 C7 C12 109.73(9)
C8 C7 P1 118.26(8)
C12 C7 P1 110.77(7)
C8 C7 H7 105.7
C12 C7 H7 105.7
P1 C7 H7 105.7
C9 C8 C7 110.58(9)
C9 C8 H8A 109.5
C7 C8 H8A 109.5
C9 C8 H8B 109.5
C7 C8 H8B 109.5
H8A C8 H8B 108.1
C10 C9 C8 111.26(9)
C10 C9 H9A 109.4
C8 C9 H9A 109.4
C10 C9 H9B 109.4
C8 C9 H9B 109.4
H9A C9 H9B 108
C9 C10 C11 111.76(10)
C9 C10 H10A 109.3
C11 C10 H10A 109.3
C9 C10 H10B 109.3
C11 C10 H10B 109.3
H10A C10 H10B 107.9
C12 C11 C10 112.01(11)
C12 C11 H11A 109.2
C10 C11 H11A 109.2
C12 C11 H11B 109.2
C10 C11 H11B 109.2
H11A C11 H11B 107.9
C11 C12 C7 110.91(9)
C11 C12 H12A 109.5
C7 C12 H12A 109.5
C11 C12 H12B 109.5
C7 C12 H12B 109.5
H12A C12 H12B 108
C18 C13 C14 110.14(9)
C18 C13 P1 109.22(7)
C14 C13 P1 111.01(7)
C18 C13 H13 108.8
C14 C13 H13 108.8
P1 C13 H13 108.8
C15 C14 C13 111.42(10)
C15 C14 H14A 109.3
C13 C14 H14A 109.3
C15 C14 H14B 109.3
C13 C14 H14B 109.3
H14A C14 H14B 108
C16 C15 C14 111.30(10)
C16 C15 H15A 109.4
C14 C15 H15A 109.4
C16 C15 H15B 109.4
C14 C15 H15B 109.4
H15A C15 H15B 108
C15 C16 C17 110.40(10)
C15 C16 H16A 109.6
C17 C16 H16A 109.6
C15 C16 H16B 109.6
C17 C16 H16B 109.6
H16A C16 H16B 108.1
C16 C17 C18 111.23(10)
C16 C17 H17A 109.4
C18 C17 H17A 109.4
C16 C17 H17B 109.4
C18 C17 H17B 109.4
H17A C17 H17B 108
C13 C18 C17 112.79(9)
C13 C18 H18A 109
C17 C18 H18A 109
C13 C18 H18B 109
C17 C18 H18B 109
H18A C18 H18B 107.8
C20 C19 C24 109.63(11)
C20 C19 P1 116.79(8)
C24 C19 P1 110.85(9)
C20 C19 H19 106.3
C24 C19 H19 106.3
P1 C19 H19 106.3
C21 C20 C19 112.19(11)
C21 C20 H20A 109.2
C19 C20 H20A 109.2
C21 C20 H20B 109.2
C19 C20 H20B 109.2
H20A C20 H20B 107.9
C22 C21 C20 111.07(11)
C22 C21 H21A 109.4
C20 C21 H21A 109.4
C22 C21 H21B 109.4
C20 C21 H21B 109.4
H21A C21 H21B 108
C21 C22 C23 110.45(11)
C21 C22 H22A 109.6
C23 C22 H22A 109.6
C21 C22 H22B 109.6
C23 C22 H22B 109.6
H22A C22 H22B 108.1
C22 C23 C24 111.06(12)
C22 C23 H23A 109.4
C24 C23 H23A 109.4
C22 C23 H23B 109.4
C24 C23 H23B 109.4
H23A C23 H23B 108
C23 C24 C19 112.10(11)
C23 C24 H24A 109.2
C19 C24 H24A 109.2
C23 C24 H24B 109.2
C19 C24 H24B 109.2
H24A C24 H24B 107.9
P1B NI1B C6B 139.4(8)
P1B NI1B C5B 141.6(8)
C6B NI1B C5B 38.5(4)
P1B NI1B C1B 137.0(8)
C6B NI1B C1B 38.4(4)
C5B NI1B C1B 69.3(6)
P1B NI1B C4B 141.2(8)
C6B NI1B C4B 69.3(5)
C5B NI1B C4B 38.3(3)
C1B NI1B C4B 81.7(5)
P1B NI1B C2B 136.7(7)
C6B NI1B C2B 69.1(6)
C5B NI1B C2B 81.7(5)
C1B NI1B C2B 38.1(4)
C4B NI1B C2B 68.7(5)
P1B NI1B C3B 138.7(8)
C6B NI1B C3B 81.7(5)
C5B NI1B C3B 68.9(5)
C1B NI1B C3B 68.8(5)
C4B NI1B C3B 38.0(4)
C2B NI1B C3B 37.9(4)
C2B C1B C6B 120
C2B C1B NI1B 71.7(8)
C6B C1B NI1B 70.3(7)
C2B C1B H1B 120
C6B C1B H1B 120
NI1B C1B H1B 130.7
C1B C2B C3B 120
C1B C2B NI1B 70.3(9)
C3B C2B NI1B 71.2(8)
C1B C2B H2B 120
C3B C2B H2B 120
NI1B C2B H2B 131.3
C4B C3B C2B 120
C4B C3B NI1B 70.5(7)
C2B C3B NI1B 70.9(7)
C4B C3B H3B 120
C2B C3B H3B 120
NI1B C3B H3B 131.4
C3B C4B C5B 120
C3B C4B NI1B 71.5(7)
C5B C4B NI1B 70.2(8)
C3B C4B H4B 120
C5B C4B H4B 120
NI1B C4B H4B 131
C6B C5B C4B 120
C6B C5B NI1B 70.6(8)
C4B C5B NI1B 71.6(8)
C6B C5B H5B 120
C4B C5B H5B 120
NI1B C5B H5B 130.4
C5B C6B C1B 120
C5B C6B NI1B 70.9(7)
C1B C6B NI1B 71.3(7)
C5B C6B H6B 120
C1B C6B H6B 120
NI1B C6B H6B 130.3
C19B P1B NI1B 118.2(13)
C24B C19B C20B 105.6(17)
C24B C19B P1B 117.4(18)
C20B C19B P1B 125.9(19)
C24B C19B H19B 101.1
C20B C19B H19B 101.1
P1B C19B H19B 101.1
C19B C20B C21B 114.5(19)
C19B C20B H20C 108.6
C21B C20B H20C 108.6
C19B C20B H20D 108.6
C21B C20B H20D 108.6
H20C C20B H20D 107.6
C22B C21B C20B 106.1(19)
C22B C21B H21C 110.5
C20B C21B H21C 110.5
C22B C21B H21D 110.5
C20B C21B H21D 110.5
H21C C21B H21D 108.7
C23B C22B C21B 105.2(17)
C23B C22B H22C 110.7
C21B C22B H22C 110.7
C23B C22B H22D 110.7
C21B C22B H22D 110.7
H22C C22B H22D 108.8
C24B C23B C22B 115(2)
C24B C23B H23C 108.5
C22B C23B H23C 108.5
C24B C23B H23D 108.5
C22B C23B H23D 108.5
H23C C23B H23D 107.5
C23B C24B C19B 119.8(19)
C23B C24B H24C 107.4
C19B C24B H24C 107.4
C23B C24B H24D 107.4
C19B C24B H24D 107.4
H24C C24B H24D 106.9

loop_
_geom_bond_atom_site_label_1
_geom_bond_atom_site_label_2
_geom_bond_distance
NI1 C5 2.1152(13)
NI1 P1 2.1154(6)
NI1 C4 2.1171(13)
NI1 C2 2.1190(13)
NI1 C1 2.1204(13)
NI1 C3 2.1220(13)
NI1 C6 2.1220(13)
P1 C7 1.8556(13)
P1 C13 1.8753(11)
P1 C19 1.8771(15)
C1 C2 1.401(2)
C1 C6 1.407(2)
C1 H1 0.95
C2 C3 1.406(2)
C2 H2 0.95
C3 C4 1.397(2)
C3 H3 0.95
C4 C5 1.407(2)
C4 H4 0.95
C5 C6 1.411(2)
C5 H5 0.95
C6 H6 0.95
C7 C8 1.5362(14)
C7 C12 1.5364(14)
C7 H7 1
C8 C9 1.5302(16)
C8 H8A 0.99
C8 H8B 0.99
C9 C10 1.5237(18)
C9 H9A 0.99
C9 H9B 0.99
C10 C11 1.5311(18)
C10 H10A 0.99
C10 H10B 0.99
C11 C12 1.5300(16)
C11 H11A 0.99
C11 H11B 0.99
C12 H12A 0.99
C12 H12B 0.99
C13 C18 1.5316(15)
C13 C14 1.5389(14)
C13 H13 1
C14 C15 1.5355(16)
C14 H14A 0.99
C14 H14B 0.99
C15 C16 1.5162(19)
C15 H15A 0.99
C15 H15B 0.99
C16 C17 1.5279(19)
C16 H16A 0.99
C16 H16B 0.99
C17 C18 1.5359(15)
C17 H17A 0.99
C17 H17B 0.99
C18 H18A 0.99
C18 H18B 0.99
C19 C20 1.5406(16)
C19 C24 1.5452(17)
C19 H19 1
C20 C21 1.533(2)
C20 H20A 0.99
C20 H20B 0.99
C21 C22 1.521(2)
C21 H21A 0.99
C21 H21B 0.99
C22 C23 1.5225(19)
C22 H22A 0.99
C22 H22B 0.99
C23 C24 1.536(2)
C23 H23A 0.99
C23 H23B 0.99
C24 H24A 0.99
C24 H24B 0.99
NI1B P1B 2.064(17)
NI1B C6B 2.11(2)
NI1B C5B 2.11(2)
NI1B C1B 2.12(2)
NI1B C4B 2.13(2)
NI1B C2B 2.14(2)
NI1B C3B 2.14(2)
C1B C2B 1.39
C1B C6B 1.39
C1B H1B 0.95
C2B C3B 1.39
C2B H2B 0.95
C3B C4B 1.39
C3B H3B 0.95
C4B C5B 1.39
C4B H4B 0.95
C5B C6B 1.39
C5B H5B 0.95
C6B H6B 0.95
P1B C19B 1.63(3)
C19B C24B 1.544(18)
C19B C20B 1.547(18)
C19B H19B 1
C20B C21B 1.554(18)
C20B H20C 0.99
C20B H20D 0.99
C21B C22B 1.547(18)
C21B H21C 0.99
C21B H21D 0.99
C22B C23B 1.518(18)
C22B H22C 0.99
C22B H22D 0.99
C23B C24B 1.512(18)
C23B H23C 0.99
C23B H23D 0.99
C24B H24C 0.99
C24B H24D 0.99
